data_4031825
loop_
_publ_author_name
'Helzy, Fatima'
'Maris, Thierry'
'Wuest, James D.'

_publ_section_title
;
 Engineering Hydrogen-Bonded Hexagonal Networks Built from Flexible
 1,3,5-Trisubstituted Derivatives of Benzene.
;
_journal_issue 8
_journal_name_full 'The Journal of organic chemistry'
_journal_page_first 3076
_journal_page_last 3086
_journal_paper_doi 10.1021/acs.joc.5b02552
_journal_volume 81
_journal_year 2016
_chemical_formula_moiety 'C39 H39 N15 O3'
_chemical_formula_sum 'C39 H39 N15 O3'
_chemical_formula_weight 765.85
_space_group_crystal_system orthorhombic
_space_group_IT_number 29
_space_group_name_Hall 'P 2c -2ac'
_space_group_name_H-M_alt 'P c a 21'
_symmetry_space_group_name_Hall 'P 2c -2ac'
_symmetry_space_group_name_H-M 'P c a 21'
_atom_sites_solution_hydrogens geom
_audit_creation_date 2015-11-04
_audit_creation_method
;
Olex2 1.2
(compiled 2015.09.30 svn.r3233 for OlexSys, GUI svn.r5103)
;
_cell_angle_alpha 90
_cell_angle_beta 90
_cell_angle_gamma 90
_cell_formula_units_Z 8
_cell_length_a 28.7618(17)
_cell_length_b 11.6367(7)
_cell_length_c 35.138(2)
_cell_measurement_reflns_used 9816
_cell_measurement_temperature 100
_cell_measurement_theta_max 53.989
_cell_measurement_theta_min 2.515
_cell_volume 11760.4(12)
_computing_cell_refinement 'SAINT v7.34A (Bruker, 2008)'
_computing_data_collection 'APEX2 v2.1-0 (Bruker AXS, 2006a)'
_computing_data_reduction 'SAINT v7.34A (Bruker, 2008)'
_computing_molecular_graphics 'Olex2 (Dolomanov et al., 2009)'
_computing_publication_material 'Olex2 (Dolomanov et al., 2009)'
_computing_structure_refinement 'XL (Sheldrick, 2008)'
_diffrn_ambient_temperature 100
_diffrn_detector_area_resol_mean 8.3
_diffrn_measured_fraction_theta_full 1.000
_diffrn_measured_fraction_theta_max 0.997
_diffrn_measurement_device_type 'Bruker APEX II'
_diffrn_measurement_method \w
_diffrn_radiation_monochromator 'Quazar MX'
_diffrn_radiation_type CuK\a
_diffrn_radiation_wavelength 1.54178
_diffrn_reflns_av_R_equivalents 0.0712
_diffrn_reflns_av_unetI/netI 0.0546
_diffrn_reflns_Laue_measured_fraction_full 1.000
_diffrn_reflns_Laue_measured_fraction_max 0.997
_diffrn_reflns_limit_h_max 35
_diffrn_reflns_limit_h_min -32
_diffrn_reflns_limit_k_max 14
_diffrn_reflns_limit_k_min -14
_diffrn_reflns_limit_l_max 42
_diffrn_reflns_limit_l_min -42
_diffrn_reflns_number 186187
_diffrn_reflns_point_group_measured_fraction_full 0.990
_diffrn_reflns_point_group_measured_fraction_max 0.985
_diffrn_reflns_theta_full 67.679
_diffrn_reflns_theta_max 70.327
_diffrn_reflns_theta_min 2.515
_diffrn_source 'Incoatec I\muS Microsource '
_exptl_absorpt_coefficient_mu 0.479
_exptl_absorpt_correction_T_max 0.7533
_exptl_absorpt_correction_T_min 0.6376
_exptl_absorpt_correction_type multi-scan
_exptl_absorpt_process_details
;
SADABS-2008/1 (Bruker,2008) was used for absorption correction.
wR2(int) was 0.1079 before and 0.0765 after correction.
The Ratio of minimum to maximum transmission is 0.8464.
The \l/2 correction factor is 0.0015.
;
_exptl_crystal_colour colorless
_exptl_crystal_density_diffrn 0.865
_exptl_crystal_density_method 'not measured'
_exptl_crystal_description block
_exptl_crystal_F_000 3216
_exptl_crystal_size_max 0.3
_exptl_crystal_size_mid 0.05
_exptl_crystal_size_min 0.05
_platon_squeeze_details
;
)

TITL helz27    P c a 21     R = 0.26
CELL   28.7618   11.6367   35.1380     90.00     90.00     90.00
SPGR Pca21
C101 0.412 0.255 0.110 !       5.95 eA-3
C102 0.589 0.755 0.373 !       5.70 eA-3
C103 0.735 0.147 0.865 !       5.51 eA-3
C104 0.740 0.345 0.125 !       5.50 eA-3
C105 0.213 0.547 0.081 !       4.22 eA-3
C106 0.291 0.954 0.414 !       4.15 eA-3
C107 0.592 0.899 0.649 !       3.97 eA-3
C108 0.236 0.575 0.109 !       3.88 eA-3
C109 0.074 0.186 0.635 !       3.76 eA-3
C110 0.735 0.064 0.884 !       3.62 eA-3
C111 0.920 0.959 0.180 !       3.35 eA-3
C112 0.554 0.588 0.336 !       3.19 eA-3
C113 0.404 0.412 0.846 !       3.13 eA-3
C114 0.209 0.064 0.929 !       2.59 eA-3
C115 0.498 0.568 0.420 !       2.56 eA-3
C116 0.633 0.951 0.624 !       2.52 eA-3
C117 0.087 0.478 0.310 !       2.44 eA-3
C118 0.616 0.723 0.963 !       2.39 eA-3
C119 0.945 0.931 0.992 !       2.37 eA-3
C120 0.550 0.919 0.655 !       2.28 eA-3
C121 0.010 0.942 0.068 !       2.25 eA-3
C122 0.579 0.737 0.962 !       2.19 eA-3
C123 0.210 0.433 0.064 !       2.09 eA-3
C124 0.291 0.433 0.564 !       2.08 eA-3
C125 0.008 0.054 0.673 !       1.98 eA-3
C126 0.014 0.448 0.322 !       1.95 eA-3
C127 0.593 0.199 0.141 !       1.84 eA-3
C128 0.855 0.747 0.500 !       1.82 eA-3
C129 0.434 0.863 0.615 !       1.79 eA-3
C130 0.136 0.452 0.369 !       1.75 eA-3
C131 0.174 0.877 0.922 !       1.73 eA-3
C132 0.099 0.957 0.516 !       1.71 eA-3
C133 0.524 0.895 0.460 !       1.65 eA-3
C134 0.200 0.656 0.048 !       1.64 eA-3
C135 0.578 0.944 0.516 !       1.56 eA-3
C136 0.611 0.097 0.084 !       1.54 eA-3
C137 0.601 0.278 0.851 !       1.44 eA-3
C138 0.456 0.973 0.577 !       1.44 eA-3
C139 0.319 0.616 0.569 !       1.41 eA-3
C140 0.501 0.580 0.541 !       1.40 eA-3
C141 0.609 0.725 0.032 !       1.39 eA-3
C142 0.382 0.557 0.405 !       1.36 eA-3
C143 0.478 0.366 0.026 !       1.35 eA-3
C144 0.040 0.432 0.508 !       1.30 eA-3
C145 0.950 0.087 0.640 !       1.29 eA-3
C146 0.402 0.721 0.484 !       1.24 eA-3
C147 0.358 0.920 0.547 !       1.21 eA-3
C148 0.933 0.828 0.467 !       1.20 eA-3
C149 0.467 0.863 0.990 !       1.17 eA-3
C150 0.991 0.459 0.509 !       1.16 eA-3
C151 0.482 0.542 0.513 !       1.16 eA-3
C152 0.483 0.778 0.991 !       1.15 eA-3
C153 0.448 0.498 0.532 !       1.14 eA-3
C154 0.050 0.705 0.079 !       1.14 eA-3
C155 0.458 0.950 0.604 !       1.14 eA-3
Q156 0.897 0.487 0.959 !       1.14 eA-3
C157 0.563 0.454 0.020 !       1.12 eA-3
C158 0.482 0.644 0.570 !       1.11 eA-3
C159 0.456 0.271 0.500 !       1.11 eA-3
C160 0.501 0.993 0.968 !       1.10 eA-3
C161 0.575 0.431 0.928 !       1.07 eA-3
C162 0.649 0.150 0.023 !       1.07 eA-3
C163 0.422 0.601 0.396 !       1.06 eA-3
C164 0.364 0.562 0.438 !       1.05 eA-3
C165 0.438 0.400 0.532 !       1.05 eA-3
C166 0.061 0.211 0.000 !       1.03 eA-3
Q167 0.901 0.439 0.976 !       1.03 eA-3
C168 0.499 0.855 0.986 !       0.97 eA-3
C169 0.117 0.657 0.984 !       0.96 eA-3
C170 0.016 0.238 0.991 !       0.93 eA-3
C171 0.048 0.827 0.904 !       0.91 eA-3
C172 0.507 0.707 0.361 !       0.90 eA-3
C173 0.944 0.260 0.384 !       0.88 eA-3
C174 0.416 0.630 0.509 !       0.86 eA-3
C175 1.002 0.465 0.010 !       0.85 eA-3
C176 0.501 0.717 0.007 !       0.85 eA-3
C177 0.034 0.654 0.883 !       0.82 eA-3
C178 0.602 0.379 0.968 !       0.80 eA-3
C179 0.124 0.428 0.969 !       0.77 eA-3
C180 0.376 0.549 0.469 !       0.76 eA-3
C181 0.822 0.119 0.539 !       0.75 eA-3
C182 0.937 0.245 0.415 !       0.75 eA-3
C183 0.120 0.654 0.882 !       0.74 eA-3
C184 0.948 0.379 0.334 !       0.70 eA-3
C185 0.594 0.286 0.063 !       0.70 eA-3
C186 0.911 0.155 0.571 !       0.68 eA-3
C187 0.367 0.919 0.421 !       0.67 eA-3
C188 0.973 0.633 0.485 !       0.67 eA-3
C189 0.590 0.293 0.088 !       0.67 eA-3
C190 0.772 0.107 0.900 !       0.66 eA-3
C191 0.952 0.751 0.993 !       0.66 eA-3
C192 0.908 0.874 0.485 !       0.66 eA-3
C193 0.636 0.956 0.937 !       0.65 eA-3
C194 0.891 0.246 0.393 !       0.64 eA-3
C195 0.082 0.409 0.976 !       0.64 eA-3
C196 0.041 0.732 0.860 !       0.64 eA-3
C197 0.907 0.419 0.493 !       0.64 eA-3
C198 0.464 0.266 0.033 !       0.64 eA-3
C199 0.348 0.092 0.444 !       0.63 eA-3
)
;
_refine_diff_density_max 0.218
_refine_diff_density_min -0.178
_refine_diff_density_rms 0.043
_refine_ls_abs_structure_details
;
 Flack x determined using 5663 quotients [(I+)-(I-)]/[(I+)+(I-)]
 (Parsons, Flack and Wagner, Acta Cryst. B69 (2013) 249-259).
;
_refine_ls_abs_structure_Flack 0.47(9)
_refine_ls_extinction_method none
_refine_ls_goodness_of_fit_ref 1.024
_refine_ls_hydrogen_treatment constr
_refine_ls_matrix_type full
_refine_ls_number_parameters 1033
_refine_ls_number_reflns 22105
_refine_ls_number_restraints 1
_refine_ls_restrained_S_all 1.024
_refine_ls_R_factor_all 0.0910
_refine_ls_R_factor_gt 0.0645
_refine_ls_shift/su_max 0.001
_refine_ls_shift/su_mean 0.000
_refine_ls_structure_factor_coef Fsqd
_refine_ls_weighting_details 'w=1/[\s^2^(Fo^2^)+(0.1295P)^2^+1.2464P] where P=(Fo^2^+2Fc^2^)/3'
_refine_ls_weighting_scheme calc
_refine_ls_wR_factor_gt 0.1888
_refine_ls_wR_factor_ref 0.2146
_reflns_Friedel_coverage 0.941
_reflns_Friedel_fraction_full 0.979
_reflns_Friedel_fraction_max 0.973
_reflns_number_gt 14970
_reflns_number_total 22105
_reflns_threshold_expression 'I > 2\s(I)'
_cod_data_source_file jo5b02552_si_002.cif
_cod_data_source_block 3b_DMF_PhCl
_cod_depositor_comments 'Adding full bibliography for 4031824--4031827.cif.'
_cod_original_cell_volume 11760.4(13)
_cod_database_code 4031825
_shelx_space_group_comment
;
The symmetry employed for this shelxl refinement is uniquely defined
by the following loop, which should always be used as a source of
symmetry information in preference to the above space-group names.
They are only intended as comments.
;
_shelx_estimated_absorpt_t_max 0.976
_shelx_estimated_absorpt_t_min 0.870
_olex2_refinement_description
;
1. Fixed Uiso
 At 1.2 times of:
  All C(H) groups, All C(H,H) groups, All N(H,H) groups
 At 1.5 times of:
  All C(H,H,H) groups
2.a Secondary CH2 refined with riding coordinates:
 C10(H10A,H10B), C20(H20A,H20B), C30(H30A,H30B), C49(H49A,H49B), C59(H59A,
 H59B), C69(H69A,H69B)
2.b Aromatic/amide H refined with riding coordinates:
 C12(H12), C13(H13), C15(H15), C16(H16), C22(H22), C23(H23), C25(H25),
 C26(H26), C32(H32), C33(H33), C35(H35), C36(H36), C51(H51), C52(H52), C54(H54),
  C55(H55), C61(H61), C62(H62), C64(H64), C65(H65), C71(H71), C72(H72),
 C74(H74), C75(H75)
2.c X=CH2 refined with riding coordinates:
 N4(H4A,H4B), N5(H5A,H5B), N9(H9D,H9E), N10(H10C,H10D), N14(H14A,H14B),
 N15(H15A,H15B), N19(H19A,H19B), N20(H20C,H20D), N24(H24A,H24B), N25(H25A,H25B),
  N29(H29A,H29B), N30(H30C,H30D)
2.d Idealised Me refined as rotating group:
 C7(H7A,H7B,H7C), C8(H8A,H8B,H8C), C9(H9A,H9B,H9C), C46(H46A,H46B,H46C),
 C47(H47A,H47B,H47C), C48(H48A,H48B,H48C)
;
_platon_squeeze_void_probe_radius 1.20
_shelx_shelxl_version_number 2014/7
_olex2_submission_special_instructions 'No special instructions were received'

loop_
_space_group_symop_operation_xyz
'x, y, z'
'-x, -y, z+1/2'
'x+1/2, -y, z'
'-x+1/2, y, z+1/2'

loop_
_atom_site_label
_atom_site_type_symbol
_atom_site_fract_x
_atom_site_fract_y
_atom_site_fract_z
_atom_site_U_iso_or_equiv
_atom_site_adp_type
_atom_site_occupancy
_atom_site_site_symmetry_order
_atom_site_calc_flag
_atom_site_refinement_flags_posn
C1 C 0.66304(15) 0.9115(5) 0.27316(18) 0.0720(14) Uani 1 1 d .
C2 C 0.67161(18) 0.9593(5) 0.2373(2) 0.0803(16) Uani 1 1 d .
C3 C 0.7175(2) 0.9676(5) 0.22381(19) 0.0826(17) Uani 1 1 d .
C4 C 0.75424(18) 0.9227(5) 0.24428(19) 0.0807(18) Uani 1 1 d .
C5 C 0.74620(15) 0.8703(5) 0.27997(18) 0.0769(16) Uani 1 1 d .
C6 C 0.70007(15) 0.8681(5) 0.29544(16) 0.0689(13) Uani 1 1 d .
C7 C 0.6926(2) 0.8202(7) 0.3352(2) 0.098(2) Uani 1 1 d .
H7A H 0.7226 0.7985 0.3462 0.147 Uiso 1 1 calc GR
H7B H 0.6724 0.7524 0.3338 0.147 Uiso 1 1 calc GR
H7C H 0.6778 0.8788 0.3512 0.147 Uiso 1 1 calc GR
C8 C 0.6310(2) 0.9960(5) 0.2138(2) 0.095(2) Uani 1 1 d .
H8A H 0.6419 1.0252 0.1893 0.143 Uiso 1 1 calc GR
H8B H 0.6139 1.0568 0.2272 0.143 Uiso 1 1 calc GR
H8C H 0.6104 0.9302 0.2096 0.143 Uiso 1 1 calc GR
C9 C 0.80382(19) 0.9191(6) 0.2277(2) 0.0935(19) Uani 1 1 d .
H9A H 0.8263 0.9096 0.2484 0.140 Uiso 1 1 calc GR
H9B H 0.8102 0.9910 0.2141 0.140 Uiso 1 1 calc GR
H9C H 0.8065 0.8544 0.2099 0.140 Uiso 1 1 calc GR
C10 C 0.61362(15) 0.9013(5) 0.28730(17) 0.0774(16) Uani 1 1 d .
H10A H 0.6130 0.8881 0.3151 0.093 Uiso 1 1 calc R
H10B H 0.5958 0.9719 0.2815 0.093 Uiso 1 1 calc R
C11 C 0.54772(13) 0.8018(4) 0.26115(16) 0.0660(13) Uani 1 1 d .
C12 C 0.51512(14) 0.8688(5) 0.28141(16) 0.0713(14) Uani 1 1 d .
H12 H 0.5249 0.9205 0.3007 0.086 Uiso 1 1 calc R
C13 C 0.46858(15) 0.8572(4) 0.27241(17) 0.0698(13) Uani 1 1 d .
H13 H 0.4464 0.8998 0.2866 0.084 Uiso 1 1 calc R
C14 C 0.45331(15) 0.7867(5) 0.24390(15) 0.0653(12) Uani 1 1 d .
C15 C 0.48559(15) 0.7188(4) 0.22483(17) 0.0674(13) Uani 1 1 d .
H15 H 0.4756 0.6662 0.2059 0.081 Uiso 1 1 calc R
C16 C 0.53227(15) 0.7283(5) 0.23360(17) 0.0704(13) Uani 1 1 d .
H16 H 0.5541 0.6826 0.2201 0.084 Uiso 1 1 calc R
C17 C 0.40355(15) 0.7749(4) 0.23437(17) 0.0651(13) Uani 1 1 d .
C18 C 0.32796(15) 0.7916(4) 0.25238(17) 0.0680(13) Uani 1 1 d .
C19 C 0.34709(18) 0.7220(5) 0.19524(19) 0.0783(15) Uani 1 1 d .
C20 C 0.7257(2) 1.0244(5) 0.1869(2) 0.099(2) Uani 1 1 d .
H20A H 0.7022 1.0851 0.1824 0.119 Uiso 1 1 calc R
H20B H 0.7570 1.0597 0.1863 0.119 Uiso 1 1 calc R
C21 C 0.7370(2) 0.9566(5) 0.1228(2) 0.0887(18) Uani 1 1 d .
C22 C 0.7362(2) 0.8650(5) 0.09717(18) 0.0806(15) Uani 1 1 d .
H22 H 0.7225 0.7942 0.1047 0.097 Uiso 1 1 calc R
C23 C 0.7548(2) 0.8749(5) 0.06145(19) 0.0879(17) Uani 1 1 d .
H23 H 0.7542 0.8103 0.0449 0.106 Uiso 1 1 calc R
C24 C 0.7736(2) 0.9735(5) 0.0492(2) 0.0912(18) Uani 1 1 d .
C25 C 0.7711(2) 1.0688(5) 0.0732(2) 0.096(2) Uani 1 1 d .
H25 H 0.7814 1.1412 0.0640 0.115 Uiso 1 1 calc R
C26 C 0.7542(2) 1.0618(6) 0.1098(2) 0.098(2) Uani 1 1 d .
H26 H 0.7543 1.1273 0.1259 0.117 Uiso 1 1 calc R
C27 C 0.7960(2) 0.9807(5) 0.01057(19) 0.0845(16) Uani 1 1 d .
C28 C 0.8296(2) 0.8892(5) -0.0383(2) 0.0865(17) Uani 1 1 d .
C29 C 0.8272(2) 1.0844(5) -0.0376(2) 0.0867(17) Uani 1 1 d .
C30 C 0.78547(17) 0.8163(5) 0.2997(2) 0.0859(18) Uani 1 1 d .
H30A H 0.7741 0.7615 0.3192 0.103 Uiso 1 1 calc R
H30B H 0.8053 0.7740 0.2814 0.103 Uiso 1 1 calc R
C31 C 0.85569(17) 0.8787(5) 0.3307(2) 0.0817(16) Uani 1 1 d .
C32 C 0.87175(18) 0.7731(5) 0.33697(19) 0.0822(16) Uani 1 1 d .
H32 H 0.8524 0.7081 0.3328 0.099 Uiso 1 1 calc R
C33 C 0.91721(19) 0.7593(5) 0.34974(17) 0.0789(15) Uani 1 1 d .
H33 H 0.9286 0.6837 0.3540 0.095 Uiso 1 1 calc R
C34 C 0.94565(16) 0.8489(4) 0.35625(15) 0.0642(11) Uani 1 1 d .
C35 C 0.92813(19) 0.9601(5) 0.3510(2) 0.0881(17) Uani 1 1 d .
H35 H 0.9467 1.0250 0.3571 0.106 Uiso 1 1 calc R
C36 C 0.8841(2) 0.9753(5) 0.3369(2) 0.099(2) Uani 1 1 d .
H36 H 0.8729 1.0503 0.3313 0.118 Uiso 1 1 calc R
C37 C 0.99511(19) 0.8366(5) 0.36880(15) 0.0722(13) Uani 1 1 d .
C38 C 1.0522(3) 0.7276(6) 0.3917(3) 0.111(2) Uani 1 1 d .
C39 C 1.06431(18) 0.9159(5) 0.38101(16) 0.0751(14) Uani 1 1 d .
C40 C 0.76278(16) 0.6109(5) 0.21671(18) 0.0731(15) Uani 1 1 d .
C41 C 0.75619(19) 0.5611(5) 0.25164(19) 0.0816(17) Uani 1 1 d .
C42 C 0.7927(2) 0.5145(5) 0.27145(18) 0.0822(17) Uani 1 1 d .
C43 C 0.83851(18) 0.5262(4) 0.25802(19) 0.0760(15) Uani 1 1 d .
C44 C 0.84484(16) 0.5714(4) 0.22177(17) 0.0693(14) Uani 1 1 d .
C45 C 0.80729(17) 0.6110(5) 0.20144(16) 0.0724(14) Uani 1 1 d .
C46 C 0.81465(17) 0.6570(6) 0.16079(17) 0.0842(16) Uani 1 1 d .
H46A H 0.7991 0.7315 0.1581 0.126 Uiso 1 1 calc GR
H46B H 0.8016 0.6025 0.1424 0.126 Uiso 1 1 calc GR
H46C H 0.8480 0.6663 0.1560 0.126 Uiso 1 1 calc GR
C47 C 0.70809(19) 0.5545(5) 0.2690(2) 0.096(2) Uani 1 1 d .
H47A H 0.6941 0.6312 0.2693 0.145 Uiso 1 1 calc GR
H47B H 0.7104 0.5253 0.2951 0.145 Uiso 1 1 calc GR
H47C H 0.6887 0.5025 0.2538 0.145 Uiso 1 1 calc GR
C48 C 0.8803(2) 0.4927(5) 0.28142(18) 0.0843(15) Uani 1 1 d .
H48A H 0.8701 0.4533 0.3046 0.126 Uiso 1 1 calc GR
H48B H 0.8978 0.5619 0.2883 0.126 Uiso 1 1 calc GR
H48C H 0.9003 0.4413 0.2665 0.126 Uiso 1 1 calc GR
C49 C 0.72265(15) 0.6644(5) 0.19657(18) 0.0788(15) Uani 1 1 d .
H49A H 0.7022 0.7038 0.2151 0.095 Uiso 1 1 calc R
H49B H 0.7340 0.7220 0.1780 0.095 Uiso 1 1 calc R
C50 C 0.65334(16) 0.6046(4) 0.16392(17) 0.0700(13) Uani 1 1 d .
C51 C 0.63811(17) 0.7187(5) 0.15933(18) 0.0765(14) Uani 1 1 d .
H51 H 0.6581 0.7814 0.1649 0.092 Uiso 1 1 calc R
C52 C 0.59309(18) 0.7372(5) 0.14654(19) 0.0772(15) Uani 1 1 d .
H52 H 0.5815 0.8133 0.1442 0.093 Uiso 1 1 calc R
C53 C 0.56407(16) 0.6416(4) 0.13687(17) 0.0709(13) Uani 1 1 d .
C54 C 0.5806(2) 0.5381(5) 0.1408(2) 0.0892(18) Uani 1 1 d .
H54 H 0.5606 0.4752 0.1354 0.107 Uiso 1 1 calc R
C55 C 0.6263(2) 0.5139(5) 0.1527(2) 0.101(2) Uani 1 1 d .
H55 H 0.6380 0.4375 0.1529 0.121 Uiso 1 1 calc R
C56 C 0.51672(19) 0.6638(5) 0.12403(17) 0.0754(14) Uani 1 1 d .
C57 C 0.4626(3) 0.7830(5) 0.0980(2) 0.100(2) Uani 1 1 d .
C58 C 0.44555(19) 0.5941(6) 0.10827(19) 0.0826(16) Uani 1 1 d .
C59 C 0.7850(2) 0.4558(6) 0.31045(18) 0.0923(19) Uani 1 1 d .
H59A H 0.7540 0.4192 0.3115 0.111 Uiso 1 1 calc R
H59B H 0.8090 0.3962 0.3149 0.111 Uiso 1 1 calc R
C60 C 0.7686(2) 0.5246(5) 0.3733(2) 0.0882(18) Uani 1 1 d .
C61 C 0.7528(3) 0.4235(5) 0.3852(2) 0.110(3) Uani 1 1 d .
H61 H 0.7565 0.3584 0.3692 0.132 Uiso 1 1 calc R
C62 C 0.7313(3) 0.4096(6) 0.4197(3) 0.122(3) Uani 1 1 d .
H62 H 0.7189 0.3369 0.4267 0.147 Uiso 1 1 calc R
C63 C 0.7277(2) 0.5040(5) 0.4446(2) 0.0851(17) Uani 1 1 d .
C64 C 0.7471(2) 0.6068(5) 0.4329(2) 0.0938(19) Uani 1 1 d .
H64 H 0.7464 0.6708 0.4497 0.113 Uiso 1 1 calc R
C65 C 0.7677(2) 0.6190(5) 0.3975(2) 0.0871(17) Uani 1 1 d .
H65 H 0.7807 0.6903 0.3899 0.104 Uiso 1 1 calc R
C66 C 0.6998(2) 0.4968(5) 0.4798(2) 0.100(2) Uani 1 1 d .
C67 C 0.6634(2) 0.3948(6) 0.5253(2) 0.101(2) Uani 1 1 d .
C68 C 0.6667(2) 0.5861(5) 0.5296(2) 0.0916(18) Uani 1 1 d .
C69 C 0.89402(15) 0.5816(5) 0.20689(18) 0.0727(14) Uani 1 1 d .
H69A H 0.9125 0.5131 0.2140 0.087 Uiso 1 1 calc R
H69B H 0.8940 0.5891 0.1788 0.087 Uiso 1 1 calc R
C70 C 0.96022(13) 0.6896(4) 0.23011(16) 0.0642(12) Uani 1 1 d .
C71 C 0.99240(15) 0.6250(4) 0.20980(17) 0.0704(13) Uani 1 1 d .
H71 H 0.9827 0.5735 0.1904 0.084 Uiso 1 1 calc R
C72 C 1.03952(14) 0.6380(4) 0.21878(17) 0.0693(13) Uani 1 1 d .
H72 H 1.0621 0.5936 0.2056 0.083 Uiso 1 1 calc R
C73 C 1.05370(15) 0.7153(4) 0.24683(16) 0.0657(13) Uani 1 1 d .
C74 C 1.02148(16) 0.7801(5) 0.26611(18) 0.0738(14) Uani 1 1 d .
H74 H 1.0313 0.8324 0.2853 0.089 Uiso 1 1 calc R
C75 C 0.97509(16) 0.7692(4) 0.25766(17) 0.0706(13) Uani 1 1 d .
H75 H 0.9529 0.8157 0.2705 0.085 Uiso 1 1 calc R
C76 C 1.10461(15) 0.7285(4) 0.25557(17) 0.0651(12) Uani 1 1 d .
C77 C 1.18074(17) 0.7139(4) 0.23761(18) 0.0704(14) Uani 1 1 d .
C78 C 1.16169(17) 0.7832(4) 0.29567(18) 0.0694(13) Uani 1 1 d .
N1 N 0.37326(12) 0.8084(3) 0.26172(14) 0.0685(11) Uani 1 1 d .
N2 N 0.31259(13) 0.7516(4) 0.21899(15) 0.0727(12) Uani 1 1 d .
N3 N 0.39296(13) 0.7305(4) 0.20074(14) 0.0716(11) Uani 1 1 d .
N4 N 0.29536(13) 0.8188(4) 0.27905(14) 0.0751(12) Uani 1 1 d .
H4A H 0.2656 0.8099 0.2739 0.090 Uiso 1 1 calc R
H4B H 0.3040 0.8454 0.3014 0.090 Uiso 1 1 calc R
N5 N 0.33446(15) 0.6846(5) 0.15941(16) 0.0915(15) Uani 1 1 d .
H5A H 0.3560 0.6687 0.1424 0.110 Uiso 1 1 calc R
H5B H 0.3049 0.6768 0.1536 0.110 Uiso 1 1 calc R
N6 N 0.8099(2) 0.8833(5) -0.00398(16) 0.0954(15) Uani 1 1 d .
N7 N 0.83922(18) 0.9872(4) -0.05679(17) 0.0923(15) Uani 1 1 d .
N8 N 0.8044(2) 1.0834(4) -0.00351(18) 0.1050(19) Uani 1 1 d .
N9 N 0.8432(2) 0.7902(5) -0.05388(18) 0.1022(17) Uani 1 1 d .
H9D H 0.8390 0.7253 -0.0415 0.123 Uiso 1 1 calc R
H9E H 0.8563 0.7898 -0.0765 0.123 Uiso 1 1 calc R
N10 N 0.8374(2) 1.1852(5) -0.05262(18) 0.119(2) Uani 1 1 d .
H10C H 0.8518 1.1888 -0.0747 0.143 Uiso 1 1 calc R
H10D H 0.8298 1.2488 -0.0406 0.143 Uiso 1 1 calc R
N11 N 1.02107(13) 0.9289(4) 0.36795(14) 0.0742(11) Uani 1 1 d .
N12 N 1.08248(18) 0.8150(5) 0.39131(18) 0.0989(16) Uani 1 1 d .
N13 N 1.0077(2) 0.7339(4) 0.3793(2) 0.1024(17) Uani 1 1 d .
N14 N 1.09217(15) 1.0066(5) 0.38234(15) 0.0849(14) Uani 1 1 d .
H14A H 1.0821 1.0741 0.3747 0.102 Uiso 1 1 calc R
H14B H 1.1208 0.9992 0.3909 0.102 Uiso 1 1 calc R
N15 N 1.0682(3) 0.6252(6) 0.4039(3) 0.146(3) Uani 1 1 d .
H15A H 1.0973 0.6181 0.4113 0.175 Uiso 1 1 calc R
H15B H 1.0495 0.5654 0.4046 0.175 Uiso 1 1 calc R
N16 N 0.5053(2) 0.7717(4) 0.11113(16) 0.0916(14) Uani 1 1 d .
N17 N 0.42971(18) 0.6952(5) 0.09599(17) 0.0921(15) Uani 1 1 d .
N18 N 0.48886(15) 0.5724(4) 0.12223(13) 0.0704(10) Uani 1 1 d .
N19 N 0.41618(17) 0.5027(5) 0.10714(15) 0.0916(15) Uani 1 1 d .
H19A H 0.3877 0.5113 0.0985 0.110 Uiso 1 1 calc R
H19B H 0.4257 0.4349 0.1151 0.110 Uiso 1 1 calc R
N20 N 0.4499(3) 0.8837(5) 0.0865(3) 0.182(5) Uani 1 1 d .
H20C H 0.4695 0.9416 0.0877 0.218 Uiso 1 1 calc R
H20D H 0.4216 0.8944 0.0776 0.218 Uiso 1 1 calc R
N21 N 1.13444(12) 0.6963(3) 0.22926(14) 0.0673(11) Uani 1 1 d .
N22 N 1.19469(13) 0.7581(4) 0.27107(15) 0.0735(12) Uani 1 1 d .
N23 N 1.11484(13) 0.7732(4) 0.28887(13) 0.0690(11) Uani 1 1 d .
N24 N 1.21108(13) 0.6900(4) 0.21160(16) 0.0785(13) Uani 1 1 d .
H24A H 1.2408 0.7027 0.2158 0.094 Uiso 1 1 calc R
H24B H 1.2020 0.6610 0.1897 0.094 Uiso 1 1 calc R
N25 N 1.17302(17) 0.8238(5) 0.32991(17) 0.0944(15) Uani 1 1 d .
H25A H 1.2024 0.8337 0.3360 0.113 Uiso 1 1 calc R
H25B H 1.1511 0.8407 0.3465 0.113 Uiso 1 1 calc R
N26 N 0.6902(2) 0.5971(4) 0.49629(16) 0.0945(16) Uani 1 1 d .
N27 N 0.65298(18) 0.4884(4) 0.54527(17) 0.0911(15) Uani 1 1 d .
N28 N 0.68924(19) 0.3932(4) 0.49314(17) 0.0971(17) Uani 1 1 d .
N29 N 0.6551(2) 0.6873(5) 0.54604(16) 0.0978(16) Uani 1 1 d .
H29A H 0.6384 0.6879 0.5671 0.117 Uiso 1 1 calc R
H29B H 0.6641 0.7524 0.5357 0.117 Uiso 1 1 calc R
N30 N 0.6501(2) 0.2964(5) 0.5401(2) 0.131(3) Uani 1 1 d .
H30C H 0.6352 0.2953 0.5620 0.157 Uiso 1 1 calc R
H30D H 0.6560 0.2317 0.5281 0.157 Uiso 1 1 calc R
O1 O 0.59479(9) 0.8047(3) 0.26736(11) 0.0732(10) Uani 1 1 d .
O2 O 0.72185(15) 0.9344(4) 0.15833(13) 0.0933(12) Uani 1 1 d .
O3 O 0.81145(11) 0.9070(3) 0.31740(15) 0.0947(14) Uani 1 1 d .
O4 O 0.69729(12) 0.5767(3) 0.17731(14) 0.0911(12) Uani 1 1 d .
O5 O 0.78857(16) 0.5456(4) 0.33854(12) 0.0933(13) Uani 1 1 d .
O6 O 0.91318(9) 0.6844(3) 0.22449(11) 0.0735(10) Uani 1 1 d .

loop_
_atom_site_aniso_label
_atom_site_aniso_U_11
_atom_site_aniso_U_22
_atom_site_aniso_U_33
_atom_site_aniso_U_23
_atom_site_aniso_U_13
_atom_site_aniso_U_12
C1 0.042(2) 0.089(3) 0.085(4) -0.032(3) 0.010(2) -0.014(2)
C2 0.063(3) 0.071(3) 0.107(5) -0.034(3) 0.010(3) -0.014(2)
C3 0.084(4) 0.068(3) 0.096(4) -0.037(3) 0.025(3) -0.028(3)
C4 0.054(3) 0.083(3) 0.105(5) -0.046(3) 0.028(3) -0.023(2)
C5 0.045(2) 0.089(3) 0.097(4) -0.042(3) 0.012(2) -0.017(2)
C6 0.045(2) 0.080(3) 0.082(4) -0.023(3) 0.008(2) -0.016(2)
C7 0.067(3) 0.134(5) 0.093(5) -0.025(4) 0.014(3) -0.014(3)
C8 0.079(3) 0.080(4) 0.126(6) -0.033(4) 0.019(4) -0.007(3)
C9 0.067(3) 0.095(4) 0.118(5) -0.030(4) 0.031(3) -0.021(3)
C10 0.046(2) 0.094(4) 0.092(4) -0.038(3) 0.013(2) -0.010(2)
C11 0.0363(19) 0.078(3) 0.083(3) -0.023(3) 0.003(2) -0.0098(18)
C12 0.041(2) 0.087(3) 0.087(4) -0.020(3) 0.002(2) -0.005(2)
C13 0.049(2) 0.073(3) 0.088(4) -0.018(3) -0.002(2) 0.002(2)
C14 0.045(2) 0.076(3) 0.075(3) -0.001(3) 0.002(2) -0.007(2)
C15 0.050(2) 0.067(3) 0.085(4) -0.010(3) -0.008(2) -0.0082(19)
C16 0.040(2) 0.082(3) 0.089(4) -0.016(3) 0.002(2) -0.006(2)
C17 0.044(2) 0.060(3) 0.091(4) 0.003(3) -0.013(2) -0.0031(18)
C18 0.039(2) 0.071(3) 0.094(4) 0.012(3) -0.009(2) -0.0029(19)
C19 0.059(3) 0.070(3) 0.105(5) 0.018(3) -0.009(3) -0.006(2)
C20 0.095(4) 0.076(4) 0.126(6) -0.034(4) 0.012(4) -0.026(3)
C21 0.089(4) 0.071(3) 0.106(5) -0.003(3) 0.042(3) -0.018(3)
C22 0.092(4) 0.065(3) 0.085(4) -0.005(3) 0.016(3) -0.005(3)
C23 0.105(4) 0.076(3) 0.082(4) 0.000(3) 0.017(3) 0.000(3)
C24 0.098(4) 0.072(3) 0.104(5) 0.011(3) 0.039(3) 0.010(3)
C25 0.106(4) 0.068(3) 0.113(5) 0.013(4) 0.033(4) 0.002(3)
C26 0.102(4) 0.086(4) 0.105(5) -0.020(4) 0.031(4) -0.023(3)
C27 0.087(4) 0.081(4) 0.085(4) 0.016(3) 0.021(3) 0.009(3)
C28 0.083(3) 0.073(3) 0.103(5) 0.015(3) 0.019(3) 0.011(3)
C29 0.087(4) 0.069(3) 0.104(5) 0.018(3) 0.028(3) 0.020(3)
C30 0.056(3) 0.072(3) 0.130(5) -0.041(3) 0.007(3) -0.018(2)
C31 0.050(2) 0.081(3) 0.114(5) -0.032(3) -0.002(3) -0.007(2)
C32 0.060(3) 0.086(4) 0.101(4) -0.021(3) 0.012(3) -0.016(3)
C33 0.074(3) 0.077(3) 0.086(4) 0.002(3) 0.013(3) -0.008(3)
C34 0.059(2) 0.068(3) 0.066(3) -0.002(2) 0.010(2) -0.002(2)
C35 0.066(3) 0.079(4) 0.119(5) 0.008(3) -0.008(3) -0.017(3)
C36 0.070(3) 0.053(3) 0.172(7) -0.002(3) -0.043(4) -0.001(2)
C37 0.076(3) 0.075(3) 0.065(3) 0.002(3) -0.013(2) 0.000(3)
C38 0.096(5) 0.093(5) 0.142(7) 0.008(4) -0.032(4) -0.002(4)
C39 0.072(3) 0.090(4) 0.063(3) 0.009(3) -0.016(2) 0.005(3)
C40 0.049(2) 0.076(3) 0.094(4) -0.032(3) 0.000(2) -0.017(2)
C41 0.068(3) 0.092(4) 0.085(4) -0.031(3) 0.020(3) -0.036(3)
C42 0.083(4) 0.083(3) 0.081(4) -0.022(3) 0.026(3) -0.031(3)
C43 0.068(3) 0.064(3) 0.095(4) -0.028(3) 0.016(3) -0.018(2)
C44 0.056(2) 0.071(3) 0.081(4) -0.030(3) 0.011(2) -0.017(2)
C45 0.058(3) 0.081(3) 0.079(4) -0.024(3) 0.008(2) -0.017(2)
C46 0.053(3) 0.117(5) 0.083(4) -0.016(3) 0.008(2) -0.009(3)
C47 0.067(3) 0.091(4) 0.132(6) -0.041(4) 0.037(3) -0.030(3)
C48 0.095(4) 0.081(3) 0.077(4) -0.003(3) 0.002(3) 0.002(3)
C49 0.043(2) 0.091(4) 0.103(4) -0.021(3) 0.010(2) -0.017(2)
C50 0.061(3) 0.057(3) 0.092(4) -0.017(3) -0.001(2) -0.001(2)
C51 0.065(3) 0.068(3) 0.096(4) -0.004(3) 0.000(3) -0.015(2)
C52 0.062(3) 0.059(3) 0.110(5) -0.014(3) -0.006(3) -0.008(2)
C53 0.062(3) 0.068(3) 0.083(4) 0.000(3) -0.008(2) -0.010(2)
C54 0.089(4) 0.063(3) 0.115(5) 0.004(3) -0.037(3) -0.011(3)
C55 0.075(3) 0.070(3) 0.157(7) -0.007(4) -0.043(4) -0.011(3)
C56 0.073(3) 0.071(3) 0.082(4) -0.008(3) -0.012(3) 0.000(2)
C57 0.124(5) 0.067(3) 0.108(5) -0.013(3) -0.041(4) 0.018(3)
C58 0.066(3) 0.096(4) 0.086(4) 0.000(3) -0.016(3) -0.001(3)
C59 0.105(4) 0.086(4) 0.087(4) -0.015(3) 0.033(3) -0.037(3)
C60 0.098(4) 0.075(3) 0.092(4) -0.007(3) 0.037(3) -0.026(3)
C61 0.150(6) 0.059(3) 0.122(6) -0.016(3) 0.075(5) -0.020(3)
C62 0.155(7) 0.067(4) 0.145(7) -0.016(4) 0.067(6) -0.022(4)
C63 0.105(4) 0.059(3) 0.091(4) 0.004(3) 0.039(3) -0.004(3)
C64 0.104(4) 0.074(4) 0.103(5) -0.006(3) 0.026(4) -0.002(3)
C65 0.095(4) 0.076(3) 0.091(4) 0.000(3) 0.028(3) -0.025(3)
C66 0.106(4) 0.064(3) 0.129(6) -0.003(3) 0.052(4) -0.010(3)
C67 0.104(4) 0.078(4) 0.120(5) 0.014(4) 0.052(4) 0.019(3)
C68 0.099(4) 0.079(4) 0.097(5) 0.000(3) 0.032(3) -0.005(3)
C69 0.046(2) 0.082(3) 0.091(4) -0.020(3) 0.002(2) -0.017(2)
C70 0.0356(19) 0.069(3) 0.088(3) 0.000(3) 0.001(2) -0.0075(18)
C71 0.045(2) 0.073(3) 0.094(4) -0.009(3) -0.007(2) -0.002(2)
C72 0.040(2) 0.073(3) 0.095(4) 0.007(3) 0.001(2) -0.0022(19)
C73 0.048(2) 0.063(3) 0.086(4) 0.003(3) -0.002(2) -0.0090(19)
C74 0.060(3) 0.075(3) 0.087(4) -0.003(3) -0.008(3) -0.011(2)
C75 0.054(2) 0.072(3) 0.086(4) -0.007(3) -0.002(2) -0.015(2)
C76 0.049(2) 0.062(3) 0.084(4) 0.009(3) -0.007(2) -0.0143(19)
C77 0.056(3) 0.051(2) 0.104(4) -0.001(3) -0.016(3) -0.0078(19)
C78 0.055(2) 0.063(3) 0.090(4) -0.002(3) -0.026(3) -0.003(2)
N1 0.0416(18) 0.067(2) 0.097(3) -0.005(2) -0.0086(19) -0.0037(15)
N2 0.0476(19) 0.065(2) 0.105(4) -0.002(2) -0.012(2) 0.0011(16)
N3 0.0492(19) 0.073(2) 0.093(3) 0.009(2) -0.005(2) -0.0023(17)
N4 0.049(2) 0.084(3) 0.092(3) -0.015(2) -0.010(2) 0.0005(18)
N5 0.061(2) 0.121(4) 0.092(4) -0.018(3) -0.028(2) 0.005(2)
N6 0.115(4) 0.088(3) 0.084(4) -0.007(3) 0.019(3) 0.008(3)
N7 0.096(3) 0.083(3) 0.098(4) 0.017(3) 0.025(3) 0.021(3)
N8 0.123(4) 0.072(3) 0.120(5) 0.024(3) 0.055(4) 0.030(3)
N9 0.137(5) 0.079(3) 0.091(4) -0.010(3) 0.027(3) 0.005(3)
N10 0.154(5) 0.102(4) 0.101(4) 0.033(3) 0.052(4) 0.053(4)
N11 0.053(2) 0.087(3) 0.082(3) 0.009(2) -0.0036(19) -0.0096(19)
N12 0.083(3) 0.096(4) 0.118(4) -0.009(3) -0.025(3) 0.006(3)
N13 0.104(4) 0.068(3) 0.135(5) -0.001(3) -0.025(3) -0.006(3)
N14 0.061(2) 0.103(3) 0.091(3) 0.022(3) -0.018(2) -0.005(2)
N15 0.135(5) 0.084(4) 0.220(8) 0.018(5) -0.057(6) 0.011(3)
N16 0.114(4) 0.073(3) 0.088(4) -0.003(2) -0.030(3) 0.009(3)
N17 0.086(3) 0.089(3) 0.102(4) -0.005(3) -0.029(3) 0.012(3)
N18 0.071(2) 0.070(2) 0.070(3) 0.008(2) -0.013(2) -0.0027(19)
N19 0.075(3) 0.109(4) 0.092(4) 0.009(3) -0.032(2) -0.015(3)
N20 0.199(8) 0.072(4) 0.275(11) -0.018(5) -0.146(8) 0.028(4)
N21 0.0396(17) 0.066(2) 0.096(3) -0.002(2) -0.0081(19) -0.0020(15)
N22 0.050(2) 0.066(2) 0.105(4) 0.004(2) -0.015(2) -0.0060(17)
N23 0.0481(19) 0.073(2) 0.086(3) 0.000(2) -0.0133(19) -0.0149(17)
N24 0.0441(19) 0.077(3) 0.114(4) 0.004(3) -0.012(2) -0.0012(18)
N25 0.069(3) 0.108(4) 0.106(4) 0.002(3) -0.011(3) -0.012(2)
N26 0.120(4) 0.063(3) 0.101(4) 0.002(3) 0.051(3) -0.002(2)
N27 0.092(3) 0.072(3) 0.108(4) 0.010(3) 0.039(3) 0.014(2)
N28 0.110(4) 0.066(3) 0.115(4) 0.020(3) 0.061(3) 0.005(2)
N29 0.124(4) 0.085(3) 0.084(4) -0.001(3) 0.036(3) -0.002(3)
N30 0.157(5) 0.078(3) 0.159(6) 0.044(4) 0.098(5) 0.045(3)
O1 0.0400(14) 0.082(2) 0.098(3) -0.028(2) 0.0038(15) -0.0059(13)
O2 0.105(3) 0.084(2) 0.091(3) -0.018(2) 0.019(2) -0.037(2)
O3 0.0516(18) 0.074(2) 0.159(4) -0.046(2) -0.018(2) -0.0044(15)
O4 0.0610(19) 0.082(2) 0.131(4) -0.032(2) -0.008(2) -0.0078(17)
O5 0.120(3) 0.079(2) 0.081(3) -0.016(2) 0.033(2) -0.036(2)
O6 0.0388(14) 0.079(2) 0.103(3) -0.012(2) -0.0002(15) -0.0091(13)

loop_
_atom_type_symbol
_atom_type_description
_atom_type_scat_dispersion_real
_atom_type_scat_dispersion_imag
_atom_type_scat_source
C C 0.0181 0.0091 'International Tables Vol C Tables 4.2.6.8 and 6.1.1.4'
H H 0.0000 0.0000 'International Tables Vol C Tables 4.2.6.8 and 6.1.1.4'
N N 0.0311 0.0180 'International Tables Vol C Tables 4.2.6.8 and 6.1.1.4'
O O 0.0492 0.0322 'International Tables Vol C Tables 4.2.6.8 and 6.1.1.4'

loop_
_geom_angle_atom_site_label_1
_geom_angle_atom_site_label_2
_geom_angle_atom_site_label_3
_geom_angle
C2 C1 C6 120.5(4)
C2 C1 C10 119.5(5)
C6 C1 C10 119.9(5)
C1 C2 C3 119.7(6)
C1 C2 C8 118.2(5)
C3 C2 C8 122.1(7)
C2 C3 C20 118.4(7)
C4 C3 C2 121.2(6)
C4 C3 C20 120.4(5)
C3 C4 C5 120.0(5)
C3 C4 C9 121.4(6)
C5 C4 C9 118.4(6)
C4 C5 C6 119.7(5)
C4 C5 C30 118.6(5)
C6 C5 C30 121.7(6)
C1 C6 C5 118.7(5)
C1 C6 C7 122.2(4)
C5 C6 C7 119.1(5)
C6 C7 H7A 109.5
C6 C7 H7B 109.5
C6 C7 H7C 109.5
H7A C7 H7B 109.5
H7A C7 H7C 109.5
H7B C7 H7C 109.5
C2 C8 H8A 109.5
C2 C8 H8B 109.5
C2 C8 H8C 109.5
H8A C8 H8B 109.5
H8A C8 H8C 109.5
H8B C8 H8C 109.5
C4 C9 H9A 109.5
C4 C9 H9B 109.5
C4 C9 H9C 109.5
H9A C9 H9B 109.5
H9A C9 H9C 109.5
H9B C9 H9C 109.5
C1 C10 H10A 110.8
C1 C10 H10B 110.8
H10A C10 H10B 108.8
O1 C10 C1 104.9(4)
O1 C10 H10A 110.8
O1 C10 H10B 110.8
C16 C11 C12 119.1(4)
C16 C11 O1 116.7(4)
O1 C11 C12 124.2(4)
C11 C12 H12 120.9
C13 C12 C11 118.3(5)
C13 C12 H12 120.9
C12 C13 H13 118.7
C14 C13 C12 122.5(5)
C14 C13 H13 118.7
C13 C14 C15 118.6(4)
C13 C14 C17 122.2(5)
C15 C14 C17 119.0(5)
C14 C15 H15 120.1
C16 C15 C14 119.7(5)
C16 C15 H15 120.1
C11 C16 C15 121.6(5)
C11 C16 H16 119.2
C15 C16 H16 119.2
N1 C17 C14 115.9(5)
N3 C17 C14 117.5(5)
N3 C17 N1 126.7(4)
N1 C18 N4 117.4(5)
N2 C18 N1 125.4(5)
N2 C18 N4 117.2(4)
N2 C19 N5 117.0(5)
N3 C19 N2 128.4(6)
N3 C19 N5 114.5(6)
C3 C20 H20A 110.6
C3 C20 H20B 110.6
H20A C20 H20B 108.7
O2 C20 C3 105.8(5)
O2 C20 H20A 110.6
O2 C20 H20B 110.6
C22 C21 C26 117.6(6)
O2 C21 C22 116.5(5)
O2 C21 C26 125.9(6)
C21 C22 H22 119.3
C23 C22 C21 121.4(5)
C23 C22 H22 119.3
C22 C23 H23 119.2
C24 C23 C22 121.6(6)
C24 C23 H23 119.2
C23 C24 C25 117.7(6)
C23 C24 C27 120.7(6)
C25 C24 C27 121.6(6)
C24 C25 H25 118.8
C26 C25 C24 122.4(6)
C26 C25 H25 118.8
C21 C26 H26 120.5
C25 C26 C21 118.9(6)
C25 C26 H26 120.5
N6 C27 C24 115.9(5)
N6 C27 N8 125.8(6)
N8 C27 C24 117.9(6)
N6 C28 N7 124.7(6)
N9 C28 N6 116.7(6)
N9 C28 N7 118.5(6)
N7 C29 N8 123.4(5)
N10 C29 N7 118.9(6)
N10 C29 N8 117.7(6)
C5 C30 H30A 110.4
C5 C30 H30B 110.4
H30A C30 H30B 108.6
O3 C30 C5 106.8(4)
O3 C30 H30A 110.4
O3 C30 H30B 110.4
C32 C31 C36 120.7(5)
C32 C31 O3 126.2(5)
O3 C31 C36 113.2(5)
C31 C32 H32 120.5
C31 C32 C33 119.1(5)
C33 C32 H32 120.5
C32 C33 H33 118.8
C34 C33 C32 122.5(6)
C34 C33 H33 118.8
C33 C34 C35 118.4(5)
C33 C34 C37 123.6(5)
C35 C34 C37 118.0(4)
C34 C35 H35 120.0
C36 C35 C34 119.9(5)
C36 C35 H35 120.0
C31 C36 H36 120.3
C35 C36 C31 119.3(5)
C35 C36 H36 120.3
N11 C37 C34 117.2(5)
N13 C37 C34 115.9(5)
N13 C37 N11 126.9(5)
N12 C38 N13 124.8(6)
N12 C38 N15 117.0(7)
N15 C38 N13 118.2(7)
N11 C39 N12 123.9(5)
N14 C39 N11 119.0(5)
N14 C39 N12 117.0(5)
C41 C40 C45 118.3(6)
C41 C40 C49 119.6(5)
C45 C40 C49 122.0(6)
C40 C41 C47 120.6(6)
C42 C41 C40 121.1(5)
C42 C41 C47 118.3(6)
C41 C42 C43 120.6(6)
C41 C42 C59 121.1(5)
C43 C42 C59 118.2(6)
C42 C43 C48 122.7(6)
C44 C43 C42 117.8(6)
C44 C43 C48 119.5(5)
C43 C44 C69 118.0(5)
C45 C44 C43 120.0(5)
C45 C44 C69 121.9(5)
C40 C45 C46 119.1(5)
C44 C45 C40 121.6(6)
C44 C45 C46 119.4(4)
C45 C46 H46A 109.5
C45 C46 H46B 109.5
C45 C46 H46C 109.5
H46A C46 H46B 109.5
H46A C46 H46C 109.5
H46B C46 H46C 109.5
C41 C47 H47A 109.5
C41 C47 H47B 109.5
C41 C47 H47C 109.5
H47A C47 H47B 109.5
H47A C47 H47C 109.5
H47B C47 H47C 109.5
C43 C48 H48A 109.5
C43 C48 H48B 109.5
C43 C48 H48C 109.5
H48A C48 H48B 109.5
H48A C48 H48C 109.5
H48B C48 H48C 109.5
C40 C49 H49A 109.9
C40 C49 H49B 109.9
H49A C49 H49B 108.3
O4 C49 C40 108.8(5)
O4 C49 H49A 109.9
O4 C49 H49B 109.9
C55 C50 C51 121.2(5)
C55 C50 O4 115.7(5)
O4 C50 C51 122.9(4)
C50 C51 H51 120.9
C52 C51 C50 118.3(5)
C52 C51 H51 120.9
C51 C52 H52 120.0
C51 C52 C53 120.0(5)
C53 C52 H52 120.0
C52 C53 C56 118.7(5)
C54 C53 C52 118.7(5)
C54 C53 C56 122.5(5)
C53 C54 H54 118.1
C53 C54 C55 123.9(5)
C55 C54 H54 118.1
C50 C55 C54 117.5(6)
C50 C55 H55 121.3
C54 C55 H55 121.3
N16 C56 C53 119.1(5)
N18 C56 C53 115.8(5)
N18 C56 N16 124.8(5)
N16 C57 N17 125.2(6)
N20 C57 N16 117.5(7)
N20 C57 N17 117.3(6)
N17 C58 N18 126.3(5)
N17 C58 N19 118.0(5)
N19 C58 N18 115.7(5)
C42 C59 H59A 110.5
C42 C59 H59B 110.5
H59A C59 H59B 108.7
O5 C59 C42 106.1(5)
O5 C59 H59A 110.5
O5 C59 H59B 110.5
C61 C60 C65 120.0(6)
C61 C60 O5 125.6(6)
O5 C60 C65 114.3(5)
C60 C61 H61 118.7
C60 C61 C62 122.5(6)
C62 C61 H61 118.7
C61 C62 H62 120.3
C61 C62 C63 119.4(6)
C63 C62 H62 120.3
C62 C63 C66 121.1(5)
C64 C63 C62 117.6(6)
C64 C63 C66 121.0(5)
C63 C64 H64 119.1
C63 C64 C65 121.7(6)
C65 C64 H64 119.1
C60 C65 H65 120.7
C64 C65 C60 118.6(5)
C64 C65 H65 120.7
N26 C66 C63 115.3(5)
N28 C66 C63 118.0(5)
N28 C66 N26 126.6(6)
N27 C67 N28 125.2(6)
N30 C67 N27 116.1(6)
N30 C67 N28 118.6(6)
N27 C68 N26 126.0(6)
N27 C68 N29 119.8(6)
N29 C68 N26 114.1(5)
C44 C69 H69A 110.6
C44 C69 H69B 110.6
H69A C69 H69B 108.7
O6 C69 C44 105.8(4)
O6 C69 H69A 110.6
O6 C69 H69B 110.6
C71 C70 C75 120.5(4)
O6 C70 C71 124.1(5)
O6 C70 C75 115.4(4)
C70 C71 H71 121.0
C70 C71 C72 118.1(5)
C72 C71 H71 121.0
C71 C72 H72 119.6
C73 C72 C71 120.8(5)
C73 C72 H72 119.6
C72 C73 C76 119.6(4)
C74 C73 C72 120.3(4)
C74 C73 C76 120.0(5)
C73 C74 H74 120.0
C75 C74 C73 119.9(5)
C75 C74 H74 120.0
C70 C75 H75 119.8
C74 C75 C70 120.3(5)
C74 C75 H75 119.8
N21 C76 C73 117.5(5)
N23 C76 C73 116.1(5)
N23 C76 N21 126.3(4)
N22 C77 N21 122.1(5)
N24 C77 N21 118.0(5)
N24 C77 N22 119.9(4)
N22 C78 N23 125.1(5)
N22 C78 N25 119.7(4)
N25 C78 N23 115.3(5)
C17 N1 C18 113.9(5)
C18 N2 C19 113.0(4)
C17 N3 C19 112.6(5)
C18 N4 H4A 120.0
C18 N4 H4B 120.0
H4A N4 H4B 120.0
C19 N5 H5A 120.0
C19 N5 H5B 120.0
H5A N5 H5B 120.0
C27 N6 C28 116.0(6)
C28 N7 C29 114.5(5)
C27 N8 C29 115.2(5)
C28 N9 H9D 120.0
C28 N9 H9E 120.0
H9D N9 H9E 120.0
C29 N10 H10C 120.0
C29 N10 H10D 120.0
H10C N10 H10D 120.0
C37 N11 C39 115.5(5)
C39 N12 C38 114.6(5)
C37 N13 C38 113.9(5)
C39 N14 H14A 120.0
C39 N14 H14B 120.0
H14A N14 H14B 120.0
C38 N15 H15A 120.0
C38 N15 H15B 120.0
H15A N15 H15B 120.0
C57 N16 C56 115.3(5)
C58 N17 C57 113.5(5)
C56 N18 C58 114.7(5)
C58 N19 H19A 120.0
C58 N19 H19B 120.0
H19A N19 H19B 120.0
C57 N20 H20C 120.0
C57 N20 H20D 120.0
H20C N20 H20D 120.0
C76 N21 C77 116.0(5)
C78 N22 C77 116.3(4)
C76 N23 C78 114.1(5)
C77 N24 H24A 120.0
C77 N24 H24B 120.0
H24A N24 H24B 120.0
C78 N25 H25A 120.0
C78 N25 H25B 120.0
H25A N25 H25B 120.0
C66 N26 C68 113.3(5)
C68 N27 C67 114.7(6)
C66 N28 C67 114.0(5)
C68 N29 H29A 120.0
C68 N29 H29B 120.0
H29A N29 H29B 120.0
C67 N30 H30C 120.0
C67 N30 H30D 120.0
H30C N30 H30D 120.0
C11 O1 C10 118.1(4)
C21 O2 C20 118.5(5)
C31 O3 C30 116.5(4)
C50 O4 C49 117.4(4)
C60 O5 C59 116.8(4)
C70 O6 C69 118.2(4)

loop_
_geom_bond_atom_site_label_1
_geom_bond_atom_site_label_2
_geom_bond_distance
C1 C2 1.401(9)
C1 C6 1.415(8)
C1 C10 1.511(6)
C2 C3 1.406(8)
C2 C8 1.492(10)
C3 C4 1.380(10)
C3 C20 1.474(10)
C4 C5 1.413(9)
C4 C9 1.541(7)
C5 C6 1.434(6)
C5 C30 1.468(9)
C6 C7 1.519(9)
C7 H7A 0.9800
C7 H7B 0.9800
C7 H7C 0.9800
C8 H8A 0.9800
C8 H8B 0.9800
C8 H8C 0.9800
C9 H9A 0.9800
C9 H9B 0.9800
C9 H9C 0.9800
C10 H10A 0.9900
C10 H10B 0.9900
C10 O1 1.431(6)
C11 C12 1.412(7)
C11 C16 1.366(7)
C11 O1 1.372(5)
C12 H12 0.9500
C12 C13 1.382(6)
C13 H13 0.9500
C13 C14 1.367(7)
C14 C15 1.391(7)
C14 C17 1.476(6)
C15 H15 0.9500
C15 C16 1.382(6)
C16 H16 0.9500
C17 N1 1.354(7)
C17 N3 1.326(7)
C18 N1 1.358(6)
C18 N2 1.337(7)
C18 N4 1.363(7)
C19 N2 1.342(8)
C19 N3 1.337(6)
C19 N5 1.381(8)
C20 H20A 0.9900
C20 H20B 0.9900
C20 O2 1.456(7)
C21 C22 1.396(8)
C21 C26 1.397(8)
C21 O2 1.347(8)
C22 H22 0.9500
C22 C23 1.368(9)
C23 H23 0.9500
C23 C24 1.341(8)
C24 C25 1.396(10)
C24 C27 1.504(9)
C25 H25 0.9500
C25 C26 1.375(9)
C26 H26 0.9500
C27 N6 1.306(8)
C27 N8 1.316(8)
C28 N6 1.336(8)
C28 N7 1.340(8)
C28 N9 1.333(8)
C29 N7 1.362(8)
C29 N8 1.364(8)
C29 N10 1.320(8)
C30 H30A 0.9900
C30 H30B 0.9900
C30 O3 1.435(6)
C31 C32 1.332(9)
C31 C36 1.406(7)
C31 O3 1.395(6)
C32 H32 0.9500
C32 C33 1.392(8)
C33 H33 0.9500
C33 C34 1.345(7)
C34 C35 1.401(8)
C34 C37 1.496(7)
C35 H35 0.9500
C35 C36 1.371(8)
C36 H36 0.9500
C37 N11 1.308(7)
C37 N13 1.302(7)
C38 N12 1.339(9)
C38 N13 1.353(9)
C38 N15 1.348(9)
C39 N11 1.334(6)
C39 N12 1.335(8)
C39 N14 1.326(7)
C40 C41 1.371(9)
C40 C45 1.388(7)
C40 C49 1.490(8)
C41 C42 1.371(10)
C41 C47 1.514(7)
C42 C43 1.407(7)
C42 C59 1.547(9)
C43 C44 1.390(9)
C43 C48 1.508(9)
C44 C45 1.375(8)
C44 C69 1.513(6)
C45 C46 1.540(9)
C46 H46A 0.9800
C46 H46B 0.9800
C46 H46C 0.9800
C47 H47A 0.9800
C47 H47B 0.9800
C47 H47C 0.9800
C48 H48A 0.9800
C48 H48B 0.9800
C48 H48C 0.9800
C49 H49A 0.9900
C49 H49B 0.9900
C49 O4 1.425(6)
C50 C51 1.408(7)
C50 C55 1.368(7)
C50 O4 1.388(6)
C51 H51 0.9500
C51 C52 1.387(7)
C52 H52 0.9500
C52 C53 1.432(7)
C53 C54 1.302(8)
C53 C56 1.458(7)
C54 H54 0.9500
C54 C55 1.409(8)
C55 H55 0.9500
C56 N16 1.375(7)
C56 N18 1.333(7)
C57 N16 1.320(8)
C57 N17 1.393(9)
C57 N20 1.292(9)
C58 N17 1.334(8)
C58 N18 1.363(7)
C58 N19 1.358(8)
C59 H59A 0.9900
C59 H59B 0.9900
C59 O5 1.441(7)
C60 C61 1.330(8)
C60 C65 1.389(9)
C60 O5 1.370(7)
C61 H61 0.9500
C61 C62 1.370(10)
C62 H62 0.9500
C62 C63 1.408(9)
C63 C64 1.382(8)
C63 C66 1.481(9)
C64 H64 0.9500
C64 C65 1.387(9)
C65 H65 0.9500
C66 N26 1.331(8)
C66 N28 1.329(8)
C67 N27 1.330(8)
C67 N28 1.353(8)
C67 N30 1.314(8)
C68 N26 1.358(8)
C68 N27 1.323(8)
C68 N29 1.353(8)
C69 H69A 0.9900
C69 H69B 0.9900
C69 O6 1.455(6)
C70 C71 1.390(7)
C70 C75 1.407(7)
C70 O6 1.369(5)
C71 H71 0.9500
C71 C72 1.400(6)
C72 H72 0.9500
C72 C73 1.396(8)
C73 C74 1.373(8)
C73 C76 1.504(6)
C74 H74 0.9500
C74 C75 1.373(7)
C75 H75 0.9500
C76 N21 1.316(7)
C76 N23 1.314(7)
C77 N21 1.379(6)
C77 N22 1.345(7)
C77 N24 1.294(7)
C78 N22 1.316(7)
C78 N23 1.373(6)
C78 N25 1.333(8)
N4 H4A 0.8800
N4 H4B 0.8800
N5 H5A 0.8800
N5 H5B 0.8800
N9 H9D 0.8800
N9 H9E 0.8800
N10 H10C 0.8800
N10 H10D 0.8800
N14 H14A 0.8800
N14 H14B 0.8800
N15 H15A 0.8800
N15 H15B 0.8800
N19 H19A 0.8800
N19 H19B 0.8800
N20 H20C 0.8800
N20 H20D 0.8800
N24 H24A 0.8800
N24 H24B 0.8800
N25 H25A 0.8800
N25 H25B 0.8800
N29 H29A 0.8800
N29 H29B 0.8800
N30 H30C 0.8800
N30 H30D 0.8800

loop_
_geom_hbond_atom_site_label_D
_geom_hbond_atom_site_label_H
_geom_hbond_atom_site_label_A
_geom_hbond_distance_DH
_geom_hbond_distance_HA
_geom_hbond_distance_DA
_geom_hbond_angle_DHA
_geom_hbond_site_symmetry_A
N4 H4A N22 0.88 2.13 2.994(5) 166.9 1_455
N5 H5A N17 0.88 2.69 3.533(8) 160.2 .
N9 H9D N26 0.88 2.17 3.013(8) 161.2 4_654
N10 H10C N12 0.88 2.24 3.032(8) 150.1 2_774
N10 H10D N28 0.88 2.13 3.004(9) 174.7 4_664
N14 H14B N7 0.88 2.17 2.911(7) 140.9 2_775
N19 H19A N27 0.88 2.21 2.949(7) 141.9 2_664
N24 H24A N2 0.88 2.14 3.018(5) 171.3 1_655
N25 H25B N12 0.88 2.54 3.383(8) 160.0 .
N29 H29B N6 0.88 2.20 3.051(8) 163.8 4_655
N30 H30C N17 0.88 2.22 3.022(7) 151.5 2_665
N30 H30D N8 0.88 2.35 3.194(9) 161.9 4_645

loop_
_geom_torsion_atom_site_label_1
_geom_torsion_atom_site_label_2
_geom_torsion_atom_site_label_3
_geom_torsion_atom_site_label_4
_geom_torsion
C1 C2 C3 C4 4.2(7)
C1 C2 C3 C20 -176.5(5)
C1 C10 O1 C11 -152.7(5)
C2 C1 C6 C5 -2.2(7)
C2 C1 C6 C7 177.4(5)
C2 C1 C10 O1 77.0(6)
C2 C3 C4 C5 -1.9(7)
C2 C3 C4 C9 172.9(5)
C2 C3 C20 O2 -88.8(6)
C3 C4 C5 C6 -2.5(7)
C3 C4 C5 C30 175.7(5)
C3 C20 O2 C21 -166.6(6)
C4 C3 C20 O2 90.6(6)
C4 C5 C6 C1 4.5(7)
C4 C5 C6 C7 -175.1(5)
C4 C5 C30 O3 79.2(6)
C5 C30 O3 C31 -166.3(5)
C6 C1 C2 C3 -2.1(7)
C6 C1 C2 C8 175.7(5)
C6 C1 C10 O1 -100.1(5)
C6 C5 C30 O3 -102.7(6)
C8 C2 C3 C4 -173.4(5)
C8 C2 C3 C20 5.9(7)
C9 C4 C5 C6 -177.4(5)
C9 C4 C5 C30 0.7(7)
C10 C1 C2 C3 -179.2(5)
C10 C1 C2 C8 -1.4(7)
C10 C1 C6 C5 174.9(5)
C10 C1 C6 C7 -5.5(8)
C11 C12 C13 C14 -2.4(9)
C12 C11 C16 C15 0.7(9)
C12 C11 O1 C10 -18.2(8)
C12 C13 C14 C15 4.1(9)
C12 C13 C14 C17 -179.8(5)
C13 C14 C15 C16 -3.4(8)
C13 C14 C17 N1 -19.4(7)
C13 C14 C17 N3 162.4(5)
C14 C15 C16 C11 1.1(9)
C14 C17 N1 C18 -177.4(4)
C14 C17 N3 C19 179.0(4)
C15 C14 C17 N1 156.7(5)
C15 C14 C17 N3 -21.6(7)
C16 C11 C12 C13 -0.1(9)
C16 C11 O1 C10 162.2(5)
C17 C14 C15 C16 -179.6(5)
C20 C3 C4 C5 178.8(4)
C20 C3 C4 C9 -6.4(7)
C21 C22 C23 C24 -1.4(10)
C22 C21 C26 C25 -2.5(10)
C22 C21 O2 C20 174.8(6)
C22 C23 C24 C25 -4.1(11)
C22 C23 C24 C27 176.8(6)
C23 C24 C25 C26 6.4(11)
C23 C24 C27 N6 -22.4(10)
C23 C24 C27 N8 165.0(7)
C24 C25 C26 C21 -3.0(11)
C24 C27 N6 C28 179.7(6)
C24 C27 N8 C29 176.4(6)
C25 C24 C27 N6 158.6(7)
C25 C24 C27 N8 -14.0(10)
C26 C21 C22 C23 4.8(10)
C26 C21 O2 C20 -3.7(10)
C27 C24 C25 C26 -174.6(7)
C30 C5 C6 C1 -173.7(4)
C30 C5 C6 C7 6.7(7)
C31 C32 C33 C34 0.4(9)
C32 C31 C36 C35 -2.6(12)
C32 C31 O3 C30 -17.3(10)
C32 C33 C34 C35 1.9(9)
C32 C33 C34 C37 -178.0(5)
C33 C34 C35 C36 -4.6(10)
C33 C34 C37 N11 168.8(5)
C33 C34 C37 N13 -10.9(8)
C34 C35 C36 C31 5.0(11)
C34 C37 N11 C39 177.0(5)
C34 C37 N13 C38 -177.9(6)
C35 C34 C37 N11 -11.1(8)
C35 C34 C37 N13 169.2(6)
C36 C31 C32 C33 -0.1(10)
C36 C31 O3 C30 161.9(6)
C37 C34 C35 C36 175.3(6)
C40 C41 C42 C43 6.0(8)
C40 C41 C42 C59 -178.6(5)
C40 C49 O4 C50 166.2(5)
C41 C40 C45 C44 -5.4(7)
C41 C40 C45 C46 174.7(5)
C41 C40 C49 O4 -82.4(6)
C41 C42 C43 C44 -9.0(8)
C41 C42 C43 C48 170.5(5)
C41 C42 C59 O5 -88.1(6)
C42 C43 C44 C45 4.9(7)
C42 C43 C44 C69 -178.7(4)
C42 C59 O5 C60 159.3(6)
C43 C42 C59 O5 87.5(6)
C43 C44 C45 C40 2.2(7)
C43 C44 C45 C46 -177.9(5)
C43 C44 C69 O6 -79.4(6)
C44 C69 O6 C70 152.1(5)
C45 C40 C41 C42 1.3(8)
C45 C40 C41 C47 -177.7(5)
C45 C40 C49 O4 98.4(6)
C45 C44 C69 O6 97.0(5)
C47 C41 C42 C43 -175.1(5)
C47 C41 C42 C59 0.4(8)
C48 C43 C44 C45 -174.6(5)
C48 C43 C44 C69 1.8(7)
C49 C40 C41 C42 -177.9(5)
C49 C40 C41 C47 3.2(7)
C49 C40 C45 C44 173.7(5)
C49 C40 C45 C46 -6.2(7)
C50 C51 C52 C53 -2.6(9)
C51 C50 C55 C54 -7.7(11)
C51 C50 O4 C49 17.4(8)
C51 C52 C53 C54 0.9(9)
C51 C52 C53 C56 179.1(6)
C52 C53 C54 C55 -2.7(11)
C52 C53 C56 N16 18.6(8)
C52 C53 C56 N18 -168.0(5)
C53 C54 C55 C50 6.1(12)
C53 C56 N16 C57 176.3(6)
C53 C56 N18 C58 -176.7(5)
C54 C53 C56 N16 -163.3(6)
C54 C53 C56 N18 10.1(9)
C55 C50 C51 C52 6.2(10)
C55 C50 O4 C49 -167.1(6)
C56 C53 C54 C55 179.2(7)
C59 C42 C43 C44 175.4(5)
C59 C42 C43 C48 -5.1(8)
C60 C61 C62 C63 -3.3(15)
C61 C60 C65 C64 -4.1(11)
C61 C60 O5 C59 10.9(11)
C61 C62 C63 C64 -1.1(13)
C61 C62 C63 C66 172.2(8)
C62 C63 C64 C65 2.8(11)
C62 C63 C66 N26 -165.1(8)
C62 C63 C66 N28 18.9(12)
C63 C64 C65 C60 -0.2(11)
C63 C66 N26 C68 -176.6(7)
C63 C66 N28 C67 -179.6(7)
C64 C63 C66 N26 8.0(11)
C64 C63 C66 N28 -168.0(7)
C65 C60 C61 C62 6.0(14)
C65 C60 O5 C59 -171.9(6)
C66 C63 C64 C65 -170.6(7)
C69 C44 C45 C40 -174.0(5)
C69 C44 C45 C46 5.8(7)
C70 C71 C72 C73 -1.2(8)
C71 C70 C75 C74 -3.1(8)
C71 C70 O6 C69 22.3(7)
C71 C72 C73 C74 0.0(8)
C71 C72 C73 C76 -179.3(5)
C72 C73 C74 C75 -0.3(8)
C72 C73 C76 N21 21.3(7)
C72 C73 C76 N23 -159.7(5)
C73 C74 C75 C70 1.8(9)
C73 C76 N21 C77 177.5(4)
C73 C76 N23 C78 179.8(4)
C74 C73 C76 N21 -158.0(5)
C74 C73 C76 N23 21.0(7)
C75 C70 C71 C72 2.7(8)
C75 C70 O6 C69 -159.7(5)
C76 C73 C74 C75 179.0(5)
N1 C17 N3 C19 1.0(7)
N1 C18 N2 C19 3.8(7)
N2 C18 N1 C17 -3.3(7)
N2 C19 N3 C17 -0.3(8)
N3 C17 N1 C18 0.7(7)
N3 C19 N2 C18 -1.8(8)
N4 C18 N1 C17 177.5(5)
N4 C18 N2 C19 -177.0(5)
N5 C19 N2 C18 -177.2(5)
N5 C19 N3 C17 175.1(5)
N6 C27 N8 C29 4.5(11)
N6 C28 N7 C29 -0.1(10)
N7 C28 N6 C27 5.8(10)
N7 C29 N8 C27 2.1(10)
N8 C27 N6 C28 -8.3(11)
N8 C29 N7 C28 -4.1(10)
N9 C28 N6 C27 -178.8(6)
N9 C28 N7 C29 -175.4(6)
N10 C29 N7 C28 176.6(7)
N10 C29 N8 C27 -178.6(7)
N11 C37 N13 C38 2.4(10)
N11 C39 N12 C38 -7.1(10)
N12 C38 N13 C37 -4.0(12)
N12 C39 N11 C37 5.8(9)
N13 C37 N11 C39 -3.3(9)
N13 C38 N12 C39 6.2(12)
N14 C39 N11 C37 -177.6(5)
N14 C39 N12 C38 176.2(7)
N15 C38 N12 C39 -176.3(8)
N15 C38 N13 C37 178.6(8)
N16 C56 N18 C58 -3.7(9)
N16 C57 N17 C58 -1.0(11)
N17 C57 N16 C56 -0.9(11)
N17 C58 N18 C56 1.4(9)
N18 C56 N16 C57 3.5(10)
N18 C58 N17 C57 0.8(10)
N19 C58 N17 C57 -179.5(6)
N19 C58 N18 C56 -178.3(6)
N20 C57 N16 C56 178.2(8)
N20 C57 N17 C58 179.9(8)
N21 C76 N23 C78 -1.3(7)
N21 C77 N22 C78 0.4(7)
N22 C77 N21 C76 1.9(7)
N22 C78 N23 C76 4.0(7)
N23 C76 N21 C77 -1.4(7)
N23 C78 N22 C77 -3.6(7)
N24 C77 N21 C76 -175.8(5)
N24 C77 N22 C78 178.1(5)
N25 C78 N22 C77 177.8(5)
N25 C78 N23 C76 -177.3(5)
N26 C66 N28 C67 4.9(12)
N26 C68 N27 C67 -0.9(11)
N27 C67 N28 C66 -7.3(12)
N27 C68 N26 C66 -1.2(11)
N28 C66 N26 C68 -1.0(12)
N28 C67 N27 C68 5.5(11)
N29 C68 N26 C66 -177.6(7)
N29 C68 N27 C67 175.3(7)
N30 C67 N27 C68 -179.8(7)
N30 C67 N28 C66 178.1(8)
O1 C11 C12 C13 -179.7(5)
O1 C11 C16 C15 -179.7(5)
O2 C21 C22 C23 -173.9(6)
O2 C21 C26 C25 176.0(7)
O3 C31 C32 C33 179.0(6)
O3 C31 C36 C35 178.2(7)
O4 C50 C51 C52 -178.6(6)
O4 C50 C55 C54 176.7(6)
O5 C60 C61 C62 -176.9(8)
O5 C60 C65 C64 178.5(6)
O6 C70 C71 C72 -179.3(5)
O6 C70 C75 C74 178.8(5)

loop_
_platon_squeeze_void_nr
_platon_squeeze_void_average_x
_platon_squeeze_void_average_y
_platon_squeeze_void_average_z
_platon_squeeze_void_volume
_platon_squeeze_void_count_electrons
_platon_squeeze_void_content
1 0.052 -0.106 -0.003 1305 369 ' '
2 -0.052 0.323 0.497 1305 369 ' '
3 0.448 0.662 0.497 1304 369 ' '
4 0.552 0.194 -0.003 1305 369 ' '
